data_4332228
loop_
_publ_author_name
'Gosiewska, Silvia'
'Cornelissen, Jeroen J. L. M.'
'Lutz, Martin'
'Spek, Anthony L.'
'van Koten, Gerard'
'Klein Gebbink, Robertus J. M.'

_publ_section_title
;
 Diastereopure Fe(II) and Zn(II) Complexes Derived from a
 TridentateN,N&#x2018;,N-Bis(methyl-l-prolinate)-Substituted Pyridine
 Ligand
;
_journal_issue 10
_journal_name_full 'Inorganic Chemistry'
_journal_page_first 4214
_journal_page_last 4227
_journal_paper_doi 10.1021/ic060134z
_journal_volume 45
_journal_year 2006
_chemical_absolute_configuration ad
_chemical_formula_moiety 'C19 H27 Cl2 N3 O4 Zn'
_chemical_formula_sum 'C19 H27 Cl2 N3 O4 Zn'
_chemical_formula_weight 497.71
_chemical_name_systematic
; 
 ? 
;
_space_group_IT_number 19
_symmetry_cell_setting orthorhombic
_symmetry_space_group_name_Hall 'P 2ac 2ab'
_symmetry_space_group_name_H-M 'P 21 21 21'
_atom_sites_solution_hydrogens geom
_atom_sites_solution_primary direct
_atom_sites_solution_secondary difmap
_audit_creation_method SHELXL-97
_cell_angle_alpha 90.00
_cell_angle_beta 90.00
_cell_angle_gamma 90.00
_cell_formula_units_Z 4
_cell_length_a 11.805(5)
_cell_length_b 13.723(3)
_cell_length_c 14.181(7)
_cell_measurement_reflns_used 32
_cell_measurement_temperature 210(2)
_cell_measurement_theta_max 14.32
_cell_measurement_theta_min 5.00
_cell_volume 2297.3(16)
_computing_cell_refinement Dirax
_computing_data_collection 'Nonius COLLECT'
_computing_data_reduction 'Eval14, SortAV'
_computing_structure_refinement 'SHELXL-97 (Sheldrick, 1997)'
_computing_structure_solution 'coordinates from isostructural Fe complex'
_diffrn_ambient_temperature 210(2)
_diffrn_measured_fraction_theta_full 1.000
_diffrn_measured_fraction_theta_max 1.000
_diffrn_measurement_device_type 'Nonius KappaCCD'
_diffrn_radiation_monochromator graphite
_diffrn_radiation_source 'rotating anode'
_diffrn_radiation_type MoK\a
_diffrn_radiation_wavelength 0.71073
_diffrn_reflns_av_R_equivalents 0.0584
_diffrn_reflns_av_sigmaI/netI 0.0298
_diffrn_reflns_limit_h_max 14
_diffrn_reflns_limit_h_min 0
_diffrn_reflns_limit_k_max 16
_diffrn_reflns_limit_k_min 0
_diffrn_reflns_limit_l_max 17
_diffrn_reflns_limit_l_min -17
_diffrn_reflns_number 30196
_diffrn_reflns_theta_full 25.50
_diffrn_reflns_theta_max 25.50
_diffrn_reflns_theta_min 2.07
_exptl_absorpt_coefficient_mu 1.330
_exptl_absorpt_correction_T_max 0.85
_exptl_absorpt_correction_T_min 0.64
_exptl_absorpt_correction_type multi-scan
_exptl_crystal_colour colourless
_exptl_crystal_density_diffrn 1.439
_exptl_crystal_density_method 'not measured'
_exptl_crystal_description needle
_exptl_crystal_F_000 1032
_exptl_crystal_size_max 0.30
_exptl_crystal_size_mid 0.18
_exptl_crystal_size_min 0.12
_refine_diff_density_max 0.286
_refine_diff_density_min -0.299
_refine_diff_density_rms 0.046
_refine_ls_abs_structure_details 'Flack H D (1983), Acta Cryst. A39, 876-881'
_refine_ls_abs_structure_Flack -0.016(10)
_refine_ls_extinction_method none
_refine_ls_goodness_of_fit_ref 1.061
_refine_ls_hydrogen_treatment constr
_refine_ls_matrix_type full
_refine_ls_number_parameters 265
_refine_ls_number_reflns 4261
_refine_ls_number_restraints 0
_refine_ls_restrained_S_all 1.061
_refine_ls_R_factor_all 0.0360
_refine_ls_R_factor_gt 0.0286
_refine_ls_shift/su_max 0.003
_refine_ls_shift/su_mean 0.000
_refine_ls_structure_factor_coef Fsqd
_refine_ls_weighting_details 'calc w=1/[\s^2^(Fo^2^)+(0.0301P)^2^+0.5350P] where P=(Fo^2^+2Fc^2^)/3'
_refine_ls_weighting_scheme calc
_refine_ls_wR_factor_gt 0.0609
_refine_ls_wR_factor_ref 0.0646
_reflns_number_gt 3751
_reflns_number_total 4261
_reflns_threshold_expression I>2\s(I)
_cod_data_source_file ic060134zsup1.cif
_cod_data_source_block m024a
_cod_original_cell_volume 2297.2(16)
_cod_database_code 4332228

loop_
_symmetry_equiv_pos_as_xyz
'x, y, z'
'-x+1/2, -y, z+1/2'
'x+1/2, -y+1/2, -z'
'-x, y+1/2, -z+1/2'

loop_
_atom_site_label
_atom_site_type_symbol
_atom_site_fract_x
_atom_site_fract_y
_atom_site_fract_z
_atom_site_U_iso_or_equiv
_atom_site_adp_type
_atom_site_occupancy
_atom_site_symmetry_multiplicity
_atom_site_calc_flag
_atom_site_refinement_flags
_atom_site_disorder_assembly
_atom_site_disorder_group
Zn1 Zn 0.48465(2) 0.201155(19) 0.37489(2) 0.03661(9) Uani 1 1 d . . .
Cl1 Cl 0.31283(6) 0.13705(6) 0.36259(5) 0.05117(19) Uani 1 1 d . . .
Cl2 Cl 0.51377(7) 0.36050(4) 0.39169(4) 0.04976(18) Uani 1 1 d . . .
O1 O 0.52863(18) 0.14212(16) 0.00728(13) 0.0519(5) Uani 1 1 d . . .
O2 O 0.34252(17) 0.11820(17) 0.01544(15) 0.0573(6) Uani 1 1 d . . .
O3 O 0.5720(2) 0.15825(14) 0.73785(14) 0.0595(6) Uani 1 1 d . . .
O4 O 0.53156(19) 0.31621(12) 0.74330(13) 0.0519(5) Uani 1 1 d . . .
N1 N 0.62543(15) 0.11486(13) 0.37098(15) 0.0290(4) Uani 1 1 d . . .
N2 N 0.52846(19) 0.18352(14) 0.20688(13) 0.0339(5) Uani 1 1 d . . .
N3 N 0.52314(19) 0.16060(13) 0.53893(13) 0.0313(5) Uani 1 1 d . . .
C2 C 0.6584(2) 0.07267(17) 0.29025(17) 0.0313(6) Uani 1 1 d . . .
C3 C 0.7543(2) 0.01671(19) 0.28592(19) 0.0407(7) Uani 1 1 d . . .
H3 H 0.7771 -0.0114 0.2285 0.049 Uiso 1 1 calc R . .
C4 C 0.8169(2) 0.00210(19) 0.3666(2) 0.0441(6) Uani 1 1 d . . .
H4 H 0.8822 -0.0370 0.3650 0.053 Uiso 1 1 calc R . .
C5 C 0.7830(2) 0.04518(19) 0.44978(19) 0.0384(6) Uani 1 1 d . . .
H5 H 0.8247 0.0358 0.5055 0.046 Uiso 1 1 calc R . .
C6 C 0.6868(2) 0.10234(17) 0.44969(17) 0.0308(6) Uani 1 1 d . . .
C7 C 0.5804(2) 0.08697(18) 0.20693(18) 0.0370(6) Uani 1 1 d . . .
H7A H 0.6236 0.0782 0.1485 0.044 Uiso 1 1 calc R . .
H7B H 0.5208 0.0373 0.2085 0.044 Uiso 1 1 calc R . .
C8 C 0.6061(3) 0.2629(2) 0.1775(2) 0.0451(7) Uani 1 1 d . . .
H8A H 0.6613 0.2392 0.1313 0.054 Uiso 1 1 calc R . .
H8B H 0.6468 0.2894 0.2320 0.054 Uiso 1 1 calc R . .
C9 C 0.5292(3) 0.33991(19) 0.1339(2) 0.0635(9) Uani 1 1 d . . .
H9A H 0.5364 0.4019 0.1677 0.076 Uiso 1 1 calc R . .
H9B H 0.5489 0.3505 0.0675 0.076 Uiso 1 1 calc R . .
C10 C 0.4100(3) 0.3006(3) 0.1425(2) 0.0633(9) Uani 1 1 d . . .
H10A H 0.3644 0.3183 0.0873 0.076 Uiso 1 1 calc R . .
H10B H 0.3729 0.3253 0.1994 0.076 Uiso 1 1 calc R . .
C11 C 0.4267(2) 0.1904(2) 0.14801(18) 0.0434(6) Uani 1 1 d . . .
H11 H 0.3615 0.1596 0.1802 0.052 Uiso 1 1 calc R . .
C12 C 0.4417(3) 0.1476(2) 0.04963(19) 0.0423(7) Uani 1 1 d . . .
C13 C 0.3473(3) 0.0743(3) -0.0774(2) 0.0761(11) Uani 1 1 d . . .
H13A H 0.3804 0.1201 -0.1216 0.114 Uiso 1 1 calc R . .
H13B H 0.2714 0.0575 -0.0978 0.114 Uiso 1 1 calc R . .
H13C H 0.3935 0.0159 -0.0750 0.114 Uiso 1 1 calc R . .
C14 C 0.6465(2) 0.15631(19) 0.53549(17) 0.0355(6) Uani 1 1 d . . .
H14A H 0.6749 0.1236 0.5922 0.043 Uiso 1 1 calc R . .
H14B H 0.6772 0.2227 0.5347 0.043 Uiso 1 1 calc R . .
C15 C 0.4697(2) 0.06564(17) 0.56263(19) 0.0398(6) Uani 1 1 d . . .
H15A H 0.5198 0.0269 0.6030 0.048 Uiso 1 1 calc R . .
H15B H 0.4535 0.0284 0.5052 0.048 Uiso 1 1 calc R . .
C16 C 0.3598(2) 0.0908(2) 0.6146(2) 0.0550(8) Uani 1 1 d . . .
H16A H 0.2940 0.0635 0.5818 0.066 Uiso 1 1 calc R . .
H16B H 0.3613 0.0656 0.6793 0.066 Uiso 1 1 calc R . .
C17 C 0.3557(2) 0.2016(2) 0.6144(2) 0.0526(7) Uani 1 1 d . . .
H17A H 0.3112 0.2256 0.5609 0.063 Uiso 1 1 calc R . .
H17B H 0.3222 0.2262 0.6730 0.063 Uiso 1 1 calc R . .
C18 C 0.4784(2) 0.23292(17) 0.60592(16) 0.0392(6) Uani 1 1 d . . .
H18 H 0.4834 0.2993 0.5789 0.047 Uiso 1 1 calc R . .
C19 C 0.5336(2) 0.22977(18) 0.70229(17) 0.0383(6) Uani 1 1 d . . .
C20 C 0.5834(4) 0.3203(3) 0.8359(2) 0.0742(11) Uani 1 1 d . . .
H20A H 0.6139 0.2568 0.8520 0.111 Uiso 0.42(5) 1 calc PR A 1
H20B H 0.5270 0.3390 0.8822 0.111 Uiso 0.42(5) 1 calc PR A 1
H20C H 0.6442 0.3680 0.8356 0.111 Uiso 0.42(5) 1 calc PR A 1
H20D H 0.6609 0.2971 0.8320 0.111 Uiso 0.58(5) 1 calc PR A 2
H20E H 0.5410 0.2797 0.8793 0.111 Uiso 0.58(5) 1 calc PR A 2
H20F H 0.5831 0.3871 0.8584 0.111 Uiso 0.58(5) 1 calc PR A 2

loop_
_atom_site_aniso_label
_atom_site_aniso_U_11
_atom_site_aniso_U_22
_atom_site_aniso_U_33
_atom_site_aniso_U_23
_atom_site_aniso_U_13
_atom_site_aniso_U_12
Zn1 0.04020(16) 0.03179(14) 0.03784(16) 0.00097(13) 0.00223(14) 0.00718(13)
Cl1 0.0419(4) 0.0728(5) 0.0388(4) 0.0004(4) 0.0022(3) -0.0060(3)
Cl2 0.0833(5) 0.0300(3) 0.0360(3) 0.0010(2) 0.0065(4) 0.0091(3)
O1 0.0475(12) 0.0784(13) 0.0296(10) -0.0065(10) 0.0010(10) 0.0005(12)
O2 0.0475(13) 0.0811(16) 0.0435(12) -0.0100(11) -0.0038(10) -0.0055(11)
O3 0.1017(18) 0.0436(11) 0.0333(11) -0.0019(9) -0.0095(12) 0.0289(12)
O4 0.0786(15) 0.0380(10) 0.0392(10) -0.0073(8) -0.0033(10) 0.0110(10)
N1 0.0355(11) 0.0244(9) 0.0271(10) -0.0008(9) 0.0017(10) 0.0026(8)
N2 0.0399(12) 0.0352(10) 0.0265(10) 0.0011(9) -0.0013(10) 0.0027(11)
N3 0.0397(12) 0.0293(10) 0.0251(10) 0.0005(8) 0.0018(10) 0.0057(10)
C2 0.0410(15) 0.0255(12) 0.0273(13) -0.0014(11) 0.0015(11) 0.0026(11)
C3 0.0500(18) 0.0369(14) 0.0354(15) -0.0075(12) 0.0033(13) 0.0126(13)
C4 0.0454(15) 0.0433(14) 0.0435(16) -0.0052(14) -0.0002(15) 0.0167(12)
C5 0.0413(16) 0.0388(14) 0.0350(15) -0.0005(12) -0.0038(12) 0.0071(13)
C6 0.0383(14) 0.0281(12) 0.0261(13) 0.0004(10) -0.0007(11) -0.0022(11)
C7 0.0496(17) 0.0326(13) 0.0287(13) -0.0061(11) -0.0029(13) 0.0047(13)
C8 0.0598(19) 0.0409(16) 0.0347(15) -0.0002(13) 0.0080(14) -0.0033(14)
C9 0.117(3) 0.0363(14) 0.0375(15) 0.0039(12) -0.008(2) 0.0096(17)
C10 0.085(2) 0.068(2) 0.0369(17) -0.0012(18) -0.0136(16) 0.041(2)
C11 0.0394(14) 0.0600(17) 0.0308(15) 0.0016(14) -0.0011(11) 0.0111(15)
C12 0.0461(17) 0.0479(16) 0.0328(15) 0.0025(13) -0.0066(14) 0.0035(14)
C13 0.073(2) 0.099(3) 0.056(2) -0.029(2) -0.0129(19) -0.016(2)
C14 0.0434(15) 0.0367(14) 0.0265(13) -0.0020(11) 0.0020(12) 0.0015(12)
C15 0.0478(16) 0.0344(13) 0.0370(13) 0.0041(11) 0.0039(13) 0.0004(13)
C16 0.0504(17) 0.070(2) 0.0448(18) 0.0028(17) 0.0116(16) -0.0056(15)
C17 0.0475(15) 0.074(2) 0.0363(15) 0.0003(17) 0.0034(13) 0.0228(16)
C18 0.0574(16) 0.0332(12) 0.0270(12) 0.0026(10) 0.0027(12) 0.0184(12)
C19 0.0474(17) 0.0364(13) 0.0312(13) 0.0005(11) 0.0097(12) 0.0097(12)
C20 0.112(3) 0.067(2) 0.0436(18) -0.0203(16) -0.0171(19) 0.006(2)

loop_
_atom_type_symbol
_atom_type_description
_atom_type_scat_dispersion_real
_atom_type_scat_dispersion_imag
_atom_type_scat_source
C C 0.0033 0.0016 'International Tables Vol C Tables 4.2.6.8 and 6.1.1.4'
H H 0.0000 0.0000 'International Tables Vol C Tables 4.2.6.8 and 6.1.1.4'
Cl Cl 0.1484 0.1585 'International Tables Vol C Tables 4.2.6.8 and 6.1.1.4'
N N 0.0061 0.0033 'International Tables Vol C Tables 4.2.6.8 and 6.1.1.4'
O O 0.0106 0.0060 'International Tables Vol C Tables 4.2.6.8 and 6.1.1.4'
Zn Zn 0.2839 1.4301 'International Tables Vol C Tables 4.2.6.8 and 6.1.1.4'

loop_
_geom_angle_atom_site_label_1
_geom_angle_atom_site_label_2
_geom_angle_atom_site_label_3
_geom_angle
N1 Zn1 Cl1 120.82(6)
N1 Zn1 Cl2 116.55(6)
Cl1 Zn1 Cl2 122.63(3)
N1 Zn1 N3 75.01(8)
Cl1 Zn1 N3 98.93(6)
Cl2 Zn1 N3 95.36(5)
N1 Zn1 N2 75.19(8)
Cl1 Zn1 N2 94.44(6)
Cl2 Zn1 N2 99.70(5)
N3 Zn1 N2 150.13(7)
C12 O2 C13 115.0(2)
C19 O4 C20 115.2(2)
C2 N1 C6 119.9(2)
C2 N1 Zn1 120.65(17)
C6 N1 Zn1 119.42(17)
C7 N2 C11 113.8(2)
C7 N2 C8 114.0(2)
C11 N2 C8 107.4(2)
C7 N2 Zn1 100.24(14)
C11 N2 Zn1 111.99(15)
C8 N2 Zn1 109.31(15)
C14 N3 C18 114.0(2)
C14 N3 C15 113.3(2)
C18 N3 C15 107.04(19)
C14 N3 Zn1 99.41(14)
C18 N3 Zn1 113.29(14)
C15 N3 Zn1 109.71(15)
N1 C2 C3 121.3(2)
N1 C2 C7 115.8(2)
C3 C2 C7 122.8(2)
C2 C3 C4 119.2(2)
C2 C3 H3 120.4
C4 C3 H3 120.4
C3 C4 C5 119.5(2)
C3 C4 H4 120.2
C5 C4 H4 120.2
C4 C5 C6 118.8(2)
C4 C5 H5 120.6
C6 C5 H5 120.6
N1 C6 C5 121.2(2)
N1 C6 C14 116.1(2)
C5 C6 C14 122.7(2)
N2 C7 C2 112.0(2)
N2 C7 H7A 109.2
C2 C7 H7A 109.2
N2 C7 H7B 109.2
C2 C7 H7B 109.2
H7A C7 H7B 107.9
N2 C8 C9 104.8(2)
N2 C8 H8A 110.8
C9 C8 H8A 110.8
N2 C8 H8B 110.8
C9 C8 H8B 110.8
H8A C8 H8B 108.9
C10 C9 C8 105.9(2)
C10 C9 H9A 110.6
C8 C9 H9A 110.6
C10 C9 H9B 110.6
C8 C9 H9B 110.6
H9A C9 H9B 108.7
C9 C10 C11 103.8(2)
C9 C10 H10A 111.0
C11 C10 H10A 111.0
C9 C10 H10B 111.0
C11 C10 H10B 111.0
H10A C10 H10B 109.0
N2 C11 C12 113.7(2)
N2 C11 C10 101.5(2)
C12 C11 C10 110.5(2)
N2 C11 H11 110.3
C12 C11 H11 110.3
C10 C11 H11 110.3
O1 C12 O2 123.8(3)
O1 C12 C11 125.8(3)
O2 C12 C11 110.4(3)
O2 C13 H13A 109.5
O2 C13 H13B 109.5
H13A C13 H13B 109.5
O2 C13 H13C 109.5
H13A C13 H13C 109.5
H13B C13 H13C 109.5
N3 C14 C6 111.3(2)
N3 C14 H14A 109.4
C6 C14 H14A 109.4
N3 C14 H14B 109.4
C6 C14 H14B 109.4
H14A C14 H14B 108.0
N3 C15 C16 105.7(2)
N3 C15 H15A 110.6
C16 C15 H15A 110.6
N3 C15 H15B 110.6
C16 C15 H15B 110.6
H15A C15 H15B 108.7
C17 C16 C15 104.6(2)
C17 C16 H16A 110.8
C15 C16 H16A 110.8
C17 C16 H16B 110.8
C15 C16 H16B 110.8
H16A C16 H16B 108.9
C18 C17 C16 104.7(2)
C18 C17 H17A 110.8
C16 C17 H17A 110.8
C18 C17 H17B 110.8
C16 C17 H17B 110.8
H17A C17 H17B 108.9
N3 C18 C19 114.1(2)
N3 C18 C17 101.7(2)
C19 C18 C17 109.3(2)
N3 C18 H18 110.4
C19 C18 H18 110.4
C17 C18 H18 110.4
O3 C19 O4 124.0(2)
O3 C19 C18 124.7(2)
O4 C19 C18 111.3(2)
O4 C20 H20A 109.5
O4 C20 H20B 109.5
O4 C20 H20C 109.5
O4 C20 H20D 109.5
O4 C20 H20E 109.5
H20D C20 H20E 109.5
O4 C20 H20F 109.5
H20D C20 H20F 109.5
H20E C20 H20F 109.5

loop_
_geom_bond_atom_site_label_1
_geom_bond_atom_site_label_2
_geom_bond_distance
Zn1 N1 2.0414(19)
Zn1 Cl1 2.2177(11)
Zn1 Cl2 2.2264(9)
Zn1 N3 2.435(2)
Zn1 N2 2.450(2)
O1 C12 1.192(3)
O2 C12 1.329(3)
O2 C13 1.449(4)
O3 C19 1.193(3)
O4 C19 1.321(3)
O4 C20 1.451(4)
N1 C2 1.341(3)
N1 C6 1.342(3)
N2 C7 1.460(3)
N2 C11 1.466(3)
N2 C8 1.483(3)
N3 C14 1.459(4)
N3 C18 1.472(3)
N3 C15 1.486(3)
C2 C3 1.369(4)
C2 C7 1.510(4)
C3 C4 1.377(4)
C3 H3 0.9400
C4 C5 1.378(4)
C4 H4 0.9400
C5 C6 1.380(4)
C5 H5 0.9400
C6 C14 1.502(3)
C7 H7A 0.9800
C7 H7B 0.9800
C8 C9 1.524(4)
C8 H8A 0.9800
C8 H8B 0.9800
C9 C10 1.512(5)
C9 H9A 0.9800
C9 H9B 0.9800
C10 C11 1.526(4)
C10 H10A 0.9800
C10 H10B 0.9800
C11 C12 1.524(4)
C11 H11 0.9900
C13 H13A 0.9700
C13 H13B 0.9700
C13 H13C 0.9700
C14 H14A 0.9800
C14 H14B 0.9800
C15 C16 1.532(4)
C15 H15A 0.9800
C15 H15B 0.9800
C16 C17 1.521(4)
C16 H16A 0.9800
C16 H16B 0.9800
C17 C18 1.515(4)
C17 H17A 0.9800
C17 H17B 0.9800
C18 C19 1.515(4)
C18 H18 0.9900
C20 H20A 0.9700
C20 H20B 0.9700
C20 H20C 0.9700
C20 H20D 0.9700
C20 H20E 0.9700
C20 H20F 0.9700

loop_
_geom_torsion_atom_site_label_1
_geom_torsion_atom_site_label_2
_geom_torsion_atom_site_label_3
_geom_torsion_atom_site_label_4
_geom_torsion
Cl1 Zn1 N1 C2 71.49(18)
Cl2 Zn1 N1 C2 -108.41(17)
N3 Zn1 N1 C2 163.06(19)
N2 Zn1 N1 C2 -14.81(17)
Cl1 Zn1 N1 C6 -110.08(16)
Cl2 Zn1 N1 C6 70.02(18)
N3 Zn1 N1 C6 -18.51(17)
N2 Zn1 N1 C6 163.62(18)
N1 Zn1 N2 C7 30.11(15)
Cl1 Zn1 N2 C7 -90.62(15)
Cl2 Zn1 N2 C7 145.19(14)
N3 Zn1 N2 C7 26.0(2)
N1 Zn1 N2 C11 151.11(18)
Cl1 Zn1 N2 C11 30.38(17)
Cl2 Zn1 N2 C11 -93.81(17)
N3 Zn1 N2 C11 146.98(17)
N1 Zn1 N2 C8 -90.01(18)
Cl1 Zn1 N2 C8 149.26(17)
Cl2 Zn1 N2 C8 25.07(17)
N3 Zn1 N2 C8 -94.1(2)
N1 Zn1 N3 C14 33.46(14)
Cl1 Zn1 N3 C14 153.12(14)
Cl2 Zn1 N3 C14 -82.62(14)
N2 Zn1 N3 C14 37.6(2)
N1 Zn1 N3 C18 154.86(19)
Cl1 Zn1 N3 C18 -85.48(17)
Cl2 Zn1 N3 C18 38.78(18)
N2 Zn1 N3 C18 159.00(16)
N1 Zn1 N3 C15 -85.60(16)
Cl1 Zn1 N3 C15 34.06(16)
Cl2 Zn1 N3 C15 158.33(15)
N2 Zn1 N3 C15 -81.5(2)
C6 N1 C2 C3 -0.2(4)
Zn1 N1 C2 C3 178.24(19)
C6 N1 C2 C7 177.0(2)
Zn1 N1 C2 C7 -4.6(3)
N1 C2 C3 C4 1.2(4)
C7 C2 C3 C4 -175.8(3)
C2 C3 C4 C5 -1.0(4)
C3 C4 C5 C6 -0.2(4)
C2 N1 C6 C5 -1.1(4)
Zn1 N1 C6 C5 -179.50(18)
C2 N1 C6 C14 177.1(2)
Zn1 N1 C6 C14 -1.3(3)
C4 C5 C6 N1 1.2(4)
C4 C5 C6 C14 -176.8(2)
C11 N2 C7 C2 -161.0(2)
C8 N2 C7 C2 75.4(3)
Zn1 N2 C7 C2 -41.3(2)
N1 C2 C7 N2 35.9(3)
C3 C2 C7 N2 -147.0(2)
C7 N2 C8 C9 151.4(2)
C11 N2 C8 C9 24.4(3)
Zn1 N2 C8 C9 -97.3(2)
N2 C8 C9 C10 1.1(3)
C8 C9 C10 C11 -24.6(3)
C7 N2 C11 C12 -48.0(3)
C8 N2 C11 C12 79.1(3)
Zn1 N2 C11 C12 -160.85(19)
C7 N2 C11 C10 -166.7(2)
C8 N2 C11 C10 -39.5(3)
Zn1 N2 C11 C10 80.5(2)
C9 C10 C11 N2 38.9(3)
C9 C10 C11 C12 -82.0(3)
C13 O2 C12 O1 2.5(4)
C13 O2 C12 C11 -178.8(3)
N2 C11 C12 O1 -27.7(4)
C10 C11 C12 O1 85.6(4)
N2 C11 C12 O2 153.7(2)
C10 C11 C12 O2 -93.0(3)
C18 N3 C14 C6 -164.80(19)
C15 N3 C14 C6 72.4(3)
Zn1 N3 C14 C6 -43.9(2)
N1 C6 C14 N3 36.1(3)
C5 C6 C14 N3 -145.8(2)
C14 N3 C15 C16 149.8(2)
C18 N3 C15 C16 23.2(3)
Zn1 N3 C15 C16 -100.1(2)
N3 C15 C16 C17 1.8(3)
C15 C16 C17 C18 -25.2(3)
C14 N3 C18 C19 -47.1(3)
C15 N3 C18 C19 79.0(3)
Zn1 N3 C18 C19 -159.92(17)
C14 N3 C18 C17 -164.8(2)
C15 N3 C18 C17 -38.6(2)
Zn1 N3 C18 C17 82.47(19)
C16 C17 C18 N3 39.1(3)
C16 C17 C18 C19 -81.9(3)
C20 O4 C19 O3 1.8(4)
C20 O4 C19 C18 -179.6(3)
N3 C18 C19 O3 -29.9(4)
C17 C18 C19 O3 83.2(3)
N3 C18 C19 O4 151.5(2)
C17 C18 C19 O4 -95.4(3)
